data_7033183
loop_
_publ_author_name
'Santoro, Amedeo'
'Sambiagio, Carlo'
'McGowan, Patrick C.'
'Halcrow, Malcolm A.'

_publ_section_title
;
 Synthesis and coordination chemistry of 1,1,1-tris-(pyrid-2-yl)ethane.
;
_journal_issue 3
_journal_name_full 'Dalton transactions (Cambridge, England : 2003)'
_journal_page_first 1060
_journal_page_last 1069
_journal_paper_doi 10.1039/c4dt02824d
_journal_volume 44
_journal_year 2015
_chemical_formula_moiety 'C34 H30 Cu N6, 2I, 8[H2 O]'
_chemical_formula_sum 'C34 H46 Cu I2 N6 O8'
_chemical_formula_weight 984.11
_chemical_name_systematic
; 
Bis[1,1,1-tris(pyrid-2-yl)ethane]copper(II) diiodide 
octa-hydrate
;
_space_group_IT_number 12
_symmetry_cell_setting monoclinic
_symmetry_space_group_name_Hall '-C 2y'
_symmetry_space_group_name_H-M 'C 1 2/m 1'
_atom_sites_solution_hydrogens geom
_atom_sites_solution_primary direct
_atom_sites_solution_secondary difmap
_audit_creation_method SHELXL-97
_cell_angle_alpha 90.00
_cell_angle_beta 103.060(6)
_cell_angle_gamma 90.00
_cell_formula_units_Z 2
_cell_length_a 12.9173(8)
_cell_length_b 13.3786(11)
_cell_length_c 11.6292(7)
_cell_measurement_reflns_used 1793
_cell_measurement_temperature 120(2)
_cell_measurement_theta_max 25.6740
_cell_measurement_theta_min 3.3180
_cell_volume 1957.7(2)
_computing_cell_refinement 'CrysAlisPro, Agilent Technologies'
_computing_data_collection 'CrysAlisPro, Agilent Technologies'
_computing_data_reduction 'CrysAlisPro, Agilent Technologies'
_computing_molecular_graphics 'XSEED (Barbour, 2001)'
_computing_publication_material 'local program'
_computing_structure_refinement 'SHELXL-97 (Sheldrick, 1997)'
_computing_structure_solution 'SHELXS-97 (Sheldrick, 1990)'
_diffrn_ambient_temperature 120(2)
_diffrn_detector_area_resol_mean 5.3095
_diffrn_measured_fraction_theta_full 0.854
_diffrn_measured_fraction_theta_max 0.854
_diffrn_measurement_device_type 'SuperNova, Dual, Cu at zero, Atlas'
_diffrn_measurement_method '\w scans'
_diffrn_radiation_monochromator mirror
_diffrn_radiation_source 'SuperNova (Mo) X-ray Source'
_diffrn_radiation_type MoK\a
_diffrn_radiation_wavelength 0.71073
_diffrn_reflns_av_R_equivalents 0.0800
_diffrn_reflns_av_sigmaI/netI 0.1029
_diffrn_reflns_limit_h_max 16
_diffrn_reflns_limit_h_min -16
_diffrn_reflns_limit_k_max 15
_diffrn_reflns_limit_k_min -17
_diffrn_reflns_limit_l_max 15
_diffrn_reflns_limit_l_min -9
_diffrn_reflns_number 4691
_diffrn_reflns_theta_full 27.73
_diffrn_reflns_theta_max 27.73
_diffrn_reflns_theta_min 3.08
_diffrn_standards_decay_% 0
_diffrn_standards_interval_count 0
_diffrn_standards_interval_time 0
_diffrn_standards_number 0
_exptl_absorpt_coefficient_mu 2.190
_exptl_absorpt_correction_T_max 1.000
_exptl_absorpt_correction_T_min 0.890
_exptl_absorpt_correction_type multi-scan
_exptl_absorpt_process_details
; 
CrysAlisPro, Agilent Technologies,
Version 1.171.36.24 (release 03-12-2012 CrysAlis171 .NET)
Empirical absorption correction using spherical harmonics,
 implemented in SCALE3 ABSPACK scaling algorithm.
;
_exptl_crystal_colour blue
_exptl_crystal_density_diffrn 1.669
_exptl_crystal_density_method 'not measured'
_exptl_crystal_description 'rectangular prism'
_exptl_crystal_F_000 982
_exptl_crystal_size_max 0.21
_exptl_crystal_size_mid 0.17
_exptl_crystal_size_min 0.08
_refine_diff_density_max 1.183
_refine_diff_density_min -0.940
_refine_diff_density_rms 0.185
_refine_ls_extinction_method none
_refine_ls_goodness_of_fit_ref 1.064
_refine_ls_hydrogen_treatment mixed
_refine_ls_matrix_type full
_refine_ls_number_parameters 151
_refine_ls_number_reflns 2048
_refine_ls_number_restraints 9
_refine_ls_restrained_S_all 1.062
_refine_ls_R_factor_all 0.0644
_refine_ls_R_factor_gt 0.0493
_refine_ls_shift/su_max 0.002
_refine_ls_shift/su_mean 0.000
_refine_ls_structure_factor_coef Fsqd
_refine_ls_weighting_details 'calc w=1/[\s^2^(Fo^2^)+(0.0332P)^2^+0.0000P] where P=(Fo^2^+2Fc^2^)/3'
_refine_ls_weighting_scheme calc
_refine_ls_wR_factor_gt 0.1039
_refine_ls_wR_factor_ref 0.1198
_reflns_number_gt 1666
_reflns_number_total 2048
_reflns_threshold_expression >2sigma(I)
_cod_data_source_file c4dt02824d3.cif
_cod_data_source_block exp_1161
_cod_depositor_comments 'Adding full bibliography for 7033173--7033183.cif.'
_cod_original_sg_symbol_H-M 'C 2/m'
_cod_database_code 7033183

loop_
_symmetry_equiv_pos_as_xyz
'x, y, z'
'-x, y, -z'
'x+1/2, y+1/2, z'
'-x+1/2, y+1/2, -z'
'-x, -y, -z'
'x, -y, z'
'-x+1/2, -y+1/2, -z'
'x+1/2, -y+1/2, z'

loop_
_atom_site_label
_atom_site_type_symbol
_atom_site_fract_x
_atom_site_fract_y
_atom_site_fract_z
_atom_site_U_iso_or_equiv
_atom_site_adp_type
_atom_site_occupancy
_atom_site_symmetry_multiplicity
_atom_site_calc_flag
_atom_site_refinement_flags
Cu1 Cu 0.5000 0.5000 1.0000 0.0113(3) Uani 1 4 d S
C1 C 0.8656(5) 0.5000 1.0080(6) 0.0115(16) Uani 1 2 d S
H1A H 0.8994 0.4486 1.0642 0.017 Uiso 0.50 1 calc PR
H1B H 0.8950 0.5656 1.0351 0.017 Uiso 0.50 1 calc PR
H1C H 0.8794 0.4858 0.9301 0.017 Uiso 0.50 1 calc PR
C2 C 0.7442(5) 0.5000 0.9996(6) 0.0139(17) Uani 1 2 d S
C3 C 0.7248(6) 0.5000 1.1263(6) 0.0132(16) Uani 1 2 d S
N1 N 0.6236(4) 0.5000 1.1385(5) 0.0136(14) Uani 1 2 d S
C7 C 0.6056(6) 0.5000 1.2485(6) 0.021(2) Uani 1 2 d S
H7 H 0.5341 0.5000 1.2570 0.025 Uiso 1 2 calc SR
C6 C 0.6859(6) 0.5000 1.3482(7) 0.023(2) Uani 1 2 d S
H6 H 0.6705 0.5000 1.4243 0.027 Uiso 1 2 calc SR
C5 C 0.7890(6) 0.5000 1.3358(6) 0.0183(18) Uani 1 2 d S
H5 H 0.8462 0.5000 1.4034 0.022 Uiso 1 2 calc SR
C4 C 0.8086(6) 0.5000 1.2245(6) 0.0195(19) Uani 1 2 d S
H4 H 0.8797 0.5000 1.2149 0.023 Uiso 1 2 calc SR
C8 C 0.6935(4) 0.4070(5) 0.9307(4) 0.0158(13) Uani 1 1 d .
N2 N 0.5898(3) 0.3899(4) 0.9266(4) 0.0268(13) Uani 1 1 d .
C12 C 0.5423(5) 0.3115(5) 0.8651(5) 0.0288(16) Uani 1 1 d .
H12 H 0.4697 0.2996 0.8646 0.035 Uiso 1 1 calc R
C11 C 0.5917(4) 0.2473(6) 0.8026(5) 0.0272(15) Uani 1 1 d .
H11 H 0.5543 0.1936 0.7583 0.033 Uiso 1 1 calc R
C10 C 0.6979(4) 0.2639(5) 0.8068(5) 0.0224(14) Uani 1 1 d .
H10 H 0.7357 0.2207 0.7659 0.027 Uiso 1 1 calc R
C9 C 0.7492(4) 0.3441(5) 0.8713(4) 0.0193(13) Uani 1 1 d .
H9 H 0.8223 0.3560 0.8748 0.023 Uiso 1 1 calc R
I1 I 0.89388(3) 0.5000 0.67349(4) 0.0183(2) Uani 1 2 d S
O1 O 0.8440(4) 0.7520(4) 0.5854(5) 0.0555(15) Uani 1 1 d D
H1D H 0.857(6) 0.688(2) 0.605(8) 0.083 Uiso 1 1 d D
H1E H 0.892(5) 0.778(5) 0.551(7) 0.083 Uiso 1 1 d D
O2 O 0.5000 0.3526(5) 0.5000 0.0290(14) Uani 1 2 d SD
H2A H 0.446(7) 0.384(9) 0.450(7) 0.044 Uiso 0.50 1 d PD
H2B H 0.541(8) 0.321(9) 0.458(8) 0.044 Uiso 0.50 1 d PD
O3 O 0.6081(4) 0.5000 0.6477(5) 0.0249(14) Uani 1 2 d SD
H3A H 0.678(2) 0.5000 0.647(7) 0.037 Uiso 1 2 d SD
H3B H 0.580(4) 0.441(4) 0.620(10) 0.037 Uiso 0.50 1 d PD

loop_
_atom_site_aniso_label
_atom_site_aniso_U_11
_atom_site_aniso_U_22
_atom_site_aniso_U_33
_atom_site_aniso_U_23
_atom_site_aniso_U_13
_atom_site_aniso_U_12
Cu1 0.0068(6) 0.0155(8) 0.0110(6) 0.000 0.0009(5) 0.000
C1 0.007(3) 0.014(4) 0.013(3) 0.000 0.001(3) 0.000
C2 0.009(3) 0.022(5) 0.009(3) 0.000 -0.002(3) 0.000
C3 0.018(4) 0.012(5) 0.013(3) 0.000 0.009(3) 0.000
N1 0.012(3) 0.019(4) 0.007(3) 0.000 -0.002(2) 0.000
C7 0.016(4) 0.037(6) 0.014(4) 0.000 0.010(3) 0.000
C6 0.018(4) 0.033(6) 0.021(4) 0.000 0.012(3) 0.000
C5 0.023(4) 0.020(5) 0.010(3) 0.000 0.000(3) 0.000
C4 0.013(4) 0.033(6) 0.013(4) 0.000 0.004(3) 0.000
C8 0.012(2) 0.027(4) 0.007(2) 0.005(2) 0.001(2) -0.004(2)
N2 0.011(2) 0.054(4) 0.016(2) -0.007(3) 0.0041(19) -0.015(2)
C12 0.022(3) 0.040(5) 0.024(3) -0.009(3) 0.005(3) -0.012(3)
C11 0.027(3) 0.035(4) 0.018(3) -0.005(3) 0.003(2) -0.007(3)
C10 0.022(3) 0.027(4) 0.018(3) 0.000(3) 0.003(2) 0.002(3)
C9 0.020(3) 0.019(4) 0.018(3) 0.008(3) 0.004(2) 0.001(2)
I1 0.0139(3) 0.0267(4) 0.0139(3) 0.000 0.0021(2) 0.000
O1 0.040(3) 0.037(4) 0.086(4) 0.027(3) 0.007(3) -0.006(3)
O2 0.025(3) 0.021(4) 0.037(3) 0.000 -0.001(3) 0.000
O3 0.016(3) 0.035(4) 0.025(3) 0.000 0.006(3) 0.000

loop_
_atom_type_symbol
_atom_type_description
_atom_type_scat_dispersion_real
_atom_type_scat_dispersion_imag
_atom_type_scat_source
C C 0.0033 0.0016 'International Tables Vol C Tables 4.2.6.8 and 6.1.1.4'
H H 0.0000 0.0000 'International Tables Vol C Tables 4.2.6.8 and 6.1.1.4'
N N 0.0061 0.0033 'International Tables Vol C Tables 4.2.6.8 and 6.1.1.4'
O O 0.0106 0.0060 'International Tables Vol C Tables 4.2.6.8 and 6.1.1.4'
Cu Cu 0.3201 1.2651 'International Tables Vol C Tables 4.2.6.8 and 6.1.1.4'
I I -0.4742 1.8119 'International Tables Vol C Tables 4.2.6.8 and 6.1.1.4'

loop_
_geom_angle_atom_site_label_1
_geom_angle_atom_site_label_2
_geom_angle_atom_site_label_3
_geom_angle
_geom_angle_site_symmetry_1
_geom_angle_site_symmetry_3
N1 Cu1 N1 180.00 5_667 .
N1 Cu1 N2 85.17(16) . .
N1 Cu1 N2 94.83(16) . 2_657
N2 Cu1 N2 94.3(3) . 2_657
N2 Cu1 N2 85.7(3) . 6_565
N2 Cu1 N2 180.00 . 5_667
C2 C1 H1A 109.5 . .
C2 C1 H1B 109.5 . .
H1A C1 H1B 109.5 . .
C2 C1 H1C 109.5 . .
H1A C1 H1C 109.5 . .
H1B C1 H1C 109.5 . .
C8 C2 C8 107.5(5) . 6_565
C8 C2 C1 109.7(4) . .
C8 C2 C3 110.7(4) . .
C1 C2 C3 108.6(5) . .
N1 C3 C4 120.7(6) . .
N1 C3 C2 118.0(6) . .
C4 C3 C2 121.3(6) . .
C3 N1 C7 118.6(6) . .
C3 N1 Cu1 122.3(4) . .
C7 N1 Cu1 119.1(5) . .
N1 C7 C6 122.8(7) . .
N1 C7 H7 118.6 . .
C6 C7 H7 118.6 . .
C7 C6 C5 118.5(7) . .
C7 C6 H6 120.7 . .
C5 C6 H6 120.7 . .
C6 C5 C4 119.3(7) . .
C6 C5 H5 120.3 . .
C4 C5 H5 120.3 . .
C5 C4 C3 120.0(7) . .
C5 C4 H4 120.0 . .
C3 C4 H4 120.0 . .
N2 C8 C9 120.1(5) . .
N2 C8 C2 117.2(5) . .
C9 C8 C2 122.7(5) . .
C12 N2 C8 119.0(5) . .
C12 N2 Cu1 121.4(4) . .
C8 N2 Cu1 119.1(4) . .
N2 C12 C11 124.2(5) . .
N2 C12 H12 117.9 . .
C11 C12 H12 117.9 . .
C12 C11 C10 117.3(6) . .
C12 C11 H11 121.4 . .
C10 C11 H11 121.4 . .
C11 C10 C9 119.5(6) . .
C11 C10 H10 120.2 . .
C9 C10 H10 120.2 . .
C8 C9 C10 120.0(5) . .
C8 C9 H9 120.0 . .
C10 C9 H9 120.0 . .
H1D O1 H1E 113(3) . .
H2A O2 H2B 109(3) . .
H3A O3 H3B 109(3) . .

loop_
_geom_bond_atom_site_label_1
_geom_bond_atom_site_label_2
_geom_bond_distance
Cu1 N1 1.995(5)
Cu1 N2 2.166(5)
C1 C2 1.550(9)
C1 H1A 0.9800
C1 H1B 0.9800
C1 H1C 0.9800
C2 C8 1.543(7)
C2 C3 1.550(9)
C3 N1 1.346(9)
C3 C4 1.385(10)
N1 C7 1.351(8)
C7 C6 1.370(10)
C7 H7 0.9500
C6 C5 1.372(10)
C6 H6 0.9500
C5 C4 1.374(10)
C5 H5 0.9500
C4 H4 0.9500
C8 N2 1.349(6)
C8 C9 1.388(8)
N2 C12 1.338(8)
C12 C11 1.372(9)
C12 H12 0.9500
C11 C10 1.379(7)
C11 H11 0.9500
C10 C9 1.389(8)
C10 H10 0.9500
C9 H9 0.9500
O1 H1D 0.89(2)
O1 H1E 0.88(2)
O2 H2A 0.90(2)
O2 H2B 0.90(2)
O3 H3A 0.91(2)
O3 H3B 0.90(2)

loop_
_geom_hbond_atom_site_label_D
_geom_hbond_atom_site_label_H
_geom_hbond_atom_site_label_A
_geom_hbond_distance_DH
_geom_hbond_distance_HA
_geom_hbond_distance_DA
_geom_hbond_angle_DHA
_geom_hbond_site_symmetry_A
O1 H1D I1 0.89(2) 2.65(2) 3.540(6) 178(7) .
O1 H1E O2 0.88(2) 1.92(2) 2.786(6) 169(8) 3
O2 H2B O1 0.90(2) 1.91(4) 2.786(6) 163(10) 4_646
O2 H2A O3 0.90(2) 1.96(7) 2.775(6) 150(12) 2_656
O3 H3A I1 0.91(2) 2.73(2) 3.636(5) 173(7) .
O3 H3B O2 0.90(2) 1.94(6) 2.775(6) 154(11) .
